data_7116714
loop_
_publ_author_name
'Qingchun Ge'
'Tai-Shung Chung'

_publ_section_title
;
 Oxalic acid complexes: promising draw solutes for forward osmosis (FO) in
 protein enrichment
;
_journal_name_full Chem.Commun.
_journal_page_first 4854
_journal_paper_doi 10.1039/C5cc00168D
_journal_volume 51
_journal_year 2015
_chemical_formula_sum 'C6 H10 Cr Na3 O17'
_chemical_formula_weight 475.11
_space_group_crystal_system monoclinic
_space_group_IT_number 15
_space_group_name_Hall '-C 2yc'
_space_group_name_H-M_alt 'C 1 2/c 1'
_symmetry_space_group_name_Hall '-C 2yc'
_symmetry_space_group_name_H-M 'C 1 2/c 1'
_atom_sites_solution_hydrogens difmap
_audit_creation_method SHELXL-2014/6
_audit_update_record
;
2015-01-08 deposited with the CCDC.
2015-02-11 downloaded from the CCDC.
;
_cell_angle_alpha 90
_cell_angle_beta 100.454(2)
_cell_angle_gamma 90
_cell_formula_units_Z 8
_cell_length_a 17.2551(19)
_cell_length_b 12.4639(14)
_cell_length_c 15.1228(16)
_cell_measurement_reflns_used 5907
_cell_measurement_temperature 100(2)
_cell_measurement_theta_max 28.26
_cell_measurement_theta_min 2.32
_cell_volume 3198.4(6)
_computing_cell_refinement 'Bruker SAINT'
_computing_data_collection 'Bruker APEX2'
_computing_data_reduction 'Bruker SAINT'
_computing_molecular_graphics 'Bruker SHELXTL'
_computing_publication_material 'Bruker SHELXTL'
_computing_structure_refinement 'SHELXL-2014/6 (Sheldrick, 2014)'
_computing_structure_solution 'SHELXS-97 (Sheldrick 2008)'
_diffrn_ambient_temperature 100(2)
_diffrn_measured_fraction_theta_full 1.000
_diffrn_measured_fraction_theta_max 1.000
_diffrn_measurement_device_type 'Bruker APEX-II CCD'
_diffrn_measurement_method '\f and \w scans'
_diffrn_radiation_type MoK\a
_diffrn_radiation_wavelength 0.71073
_diffrn_reflns_av_R_equivalents 0.0239
_diffrn_reflns_av_unetI/netI 0.0256
_diffrn_reflns_Laue_measured_fraction_full 1.000
_diffrn_reflns_Laue_measured_fraction_max 1.000
_diffrn_reflns_limit_h_max 22
_diffrn_reflns_limit_h_min -22
_diffrn_reflns_limit_k_max 11
_diffrn_reflns_limit_k_min -16
_diffrn_reflns_limit_l_max 19
_diffrn_reflns_limit_l_min -17
_diffrn_reflns_number 11192
_diffrn_reflns_point_group_measured_fraction_full 1.000
_diffrn_reflns_point_group_measured_fraction_max 1.000
_diffrn_reflns_theta_full 25.242
_diffrn_reflns_theta_max 27.499
_diffrn_reflns_theta_min 2.027
_exptl_absorpt_coefficient_mu 0.889
_exptl_absorpt_correction_T_max 0.7457
_exptl_absorpt_correction_T_min 0.6542
_exptl_absorpt_correction_type multi-scan
_exptl_absorpt_process_details 'Sadabs, (Sheldrick 2012)'
_exptl_crystal_colour Dark_red
_exptl_crystal_density_diffrn 1.973
_exptl_crystal_density_meas 'Not Measured'
_exptl_crystal_density_method 'Not Measured'
_exptl_crystal_description Block
_exptl_crystal_F_000 1912
_exptl_crystal_size_max 0.600
_exptl_crystal_size_mid 0.460
_exptl_crystal_size_min 0.260
_refine_diff_density_max 0.934
_refine_diff_density_min -0.493
_refine_diff_density_rms 0.090
_refine_ls_extinction_method none
_refine_ls_goodness_of_fit_ref 1.111
_refine_ls_hydrogen_treatment mixed
_refine_ls_matrix_type full
_refine_ls_number_parameters 276
_refine_ls_number_reflns 3685
_refine_ls_number_restraints 20
_refine_ls_restrained_S_all 1.116
_refine_ls_R_factor_all 0.0407
_refine_ls_R_factor_gt 0.0361
_refine_ls_shift/su_max 0.001
_refine_ls_shift/su_mean 0.000
_refine_ls_structure_factor_coef Fsqd
_refine_ls_weighting_details 'w=1/[\s^2^(Fo^2^)+(0.0337P)^2^+11.6786P] where P=(Fo^2^+2Fc^2^)/3'
_refine_ls_weighting_scheme calc
_refine_ls_wR_factor_gt 0.0863
_refine_ls_wR_factor_ref 0.0883
_reflns_Friedel_coverage 0.000
_reflns_number_gt 3375
_reflns_number_total 3685
_reflns_threshold_expression 'I > 2\s(I)'
_cod_data_source_file c5cc00168d3.cif
_cod_data_source_block E501
_cod_database_code 7116714
_shelx_space_group_comment
; 
The symmetry employed for this shelxl refinement is uniquely defined 
by the following loop, which should always be used as a source of 
symmetry information in preference to the above space-group names. 
They are only intended as comments. 
;
_shelx_estimated_absorpt_t_min 0.617
_shelx_estimated_absorpt_t_max 0.802
_shelxl_version_number 2014/6

loop_
_space_group_symop_operation_xyz
'x, y, z'
'-x, y, -z+1/2'
'x+1/2, y+1/2, z'
'-x+1/2, y+1/2, -z+1/2'
'-x, -y, -z'
'x, -y, z-1/2'
'-x+1/2, -y+1/2, -z'
'x+1/2, -y+1/2, z-1/2'

loop_
_atom_site_label
_atom_site_type_symbol
_atom_site_fract_x
_atom_site_fract_y
_atom_site_fract_z
_atom_site_U_iso_or_equiv
_atom_site_adp_type
_atom_site_occupancy
_atom_site_site_symmetry_order
_atom_site_calc_flag
_atom_site_refinement_flags_posn
_atom_site_refinement_flags_adp
_atom_site_refinement_flags_occupancy
_atom_site_disorder_assembly
_atom_site_disorder_group
Cr1 Cr 0.30879(2) 0.36383(3) 0.26874(2) 0.00640(9) Uani 1 1 d . . . . .
Na1 Na 0.0000 0.49714(10) 0.2500 0.0131(3) Uani 1 2 d S T P . .
Na2 Na 0.0000 0.22709(10) 0.2500 0.0105(2) Uani 1 2 d S T P . .
Na3 Na 0.37797(6) 0.13090(8) 0.48420(6) 0.0173(2) Uani 1 1 d . . . . .
Na4 Na 0.45823(5) 0.38685(7) 0.50089(6) 0.01258(19) Uani 1 1 d . . . . .
O1 O 0.21201(9) 0.31645(12) 0.18779(10) 0.0098(3) Uani 1 1 d . . . . .
O2 O 0.23332(9) 0.40327(13) 0.34678(10) 0.0107(3) Uani 1 1 d . . . . .
O3 O 0.08082(9) 0.33282(13) 0.17219(10) 0.0108(3) Uani 1 1 d . . . . .
O4 O 0.10434(9) 0.39381(13) 0.35059(11) 0.0126(3) Uani 1 1 d . . . . .
O5 O 0.33124(9) 0.22479(12) 0.32818(10) 0.0104(3) Uani 1 1 d . . . . .
O6 O 0.37544(9) 0.30690(12) 0.18673(10) 0.0101(3) Uani 1 1 d . . . . .
O7 O 0.39569(9) 0.07261(13) 0.31596(11) 0.0136(3) Uani 1 1 d . . . . .
O8 O 0.43667(10) 0.15507(13) 0.15999(11) 0.0152(3) Uani 1 1 d . . . . .
O9 O 0.39891(9) 0.43572(12) 0.34622(10) 0.0093(3) Uani 1 1 d . . . . .
O10 O 0.30048(9) 0.50250(12) 0.20645(10) 0.0097(3) Uani 1 1 d . . . . .
O11 O 0.47071(9) 0.58604(13) 0.35034(10) 0.0115(3) Uani 1 1 d . . . . .
O12 O 0.37135(9) 0.65040(12) 0.19504(10) 0.0103(3) Uani 1 1 d . . . . .
O13 O 0.33583(10) 0.30674(14) 0.51512(11) 0.0150(3) Uani 1 1 d D . . . .
H13X H 0.3300(16) 0.325(2) 0.5686(11) 0.018 Uiso 1 1 d D U . . .
H13Y H 0.2977(14) 0.338(2) 0.4786(15) 0.018 Uiso 1 1 d D U . . .
O14 O 0.50312(10) 0.20319(14) 0.49561(11) 0.0156(3) Uani 1 1 d D . . . .
H14X H 0.5371(15) 0.191(2) 0.5435(12) 0.019 Uiso 1 1 d D U . . .
H14Y H 0.5272(15) 0.190(2) 0.4506(13) 0.019 Uiso 1 1 d D U . . .
O15 O 0.29017(14) 0.0004(2) 0.46732(13) 0.0368(6) Uani 1 1 d D . . . .
H15X H 0.2687 0.0000 0.5045 0.044 Uiso 1 1 d D U . . .
H15Y H 0.2676(19) -0.008(3) 0.4124(10) 0.044 Uiso 1 1 d D U . . .
O16 O 0.58435(10) 0.43435(14) 0.46575(11) 0.0147(3) Uani 1 1 d D . . . .
H16X H 0.5896(16) 0.409(2) 0.4134(12) 0.018 Uiso 1 1 d D U . . .
H16Y H 0.6249(13) 0.412(2) 0.5026(14) 0.018 Uiso 1 1 d D U . . .
C1 C 0.14758(12) 0.34140(17) 0.21490(14) 0.0086(4) Uani 1 1 d . . . . .
C2 C 0.16085(13) 0.38374(17) 0.31272(14) 0.0090(4) Uani 1 1 d . . . . .
C3 C 0.37379(12) 0.16178(18) 0.28915(14) 0.0091(4) Uani 1 1 d . . . . .
C4 C 0.39828(12) 0.20934(18) 0.20351(14) 0.0093(4) Uani 1 1 d . . . . .
C5 C 0.41599(12) 0.52825(17) 0.31691(14) 0.0080(4) Uani 1 1 d . . . . .
C6 C 0.35887(12) 0.56617(17) 0.23132(14) 0.0083(4) Uani 1 1 d . . . . .
O1W O 0.27937(14) 0.62503(19) 0.40891(16) 0.0189(5) Uani 0.771(4) 1 d D . P A 1
H1W H 0.2829(18) 0.6840(15) 0.3833(19) 0.023 Uiso 1 1 d D U . B 1
H2W H 0.2590(17) 0.5777(18) 0.3707(17) 0.023 Uiso 1 1 d D U . C 1
O1X O 0.2868(4) 0.6932(6) 0.4647(5) 0.0189(5) Uani 0.229(4) 1 d . . P A 2

loop_
_atom_site_aniso_label
_atom_site_aniso_U_11
_atom_site_aniso_U_22
_atom_site_aniso_U_33
_atom_site_aniso_U_23
_atom_site_aniso_U_13
_atom_site_aniso_U_12
Cr1 0.00518(16) 0.00668(17) 0.00736(17) -0.00061(12) 0.00120(12) -0.00091(12)
Na1 0.0090(6) 0.0106(6) 0.0195(7) 0.000 0.0023(5) 0.000
Na2 0.0094(6) 0.0091(6) 0.0136(6) 0.000 0.0041(5) 0.000
Na3 0.0199(5) 0.0185(5) 0.0141(5) -0.0006(4) 0.0051(4) -0.0055(4)
Na4 0.0120(4) 0.0138(4) 0.0112(4) 0.0004(3) 0.0003(3) -0.0011(3)
O1 0.0084(7) 0.0120(7) 0.0090(7) -0.0036(6) 0.0017(6) -0.0020(6)
O2 0.0078(7) 0.0136(8) 0.0106(7) -0.0034(6) 0.0010(6) -0.0002(6)
O3 0.0073(7) 0.0125(7) 0.0120(8) 0.0013(6) -0.0002(6) -0.0023(6)
O4 0.0091(7) 0.0166(8) 0.0130(8) 0.0004(6) 0.0041(6) 0.0022(6)
O5 0.0109(7) 0.0100(7) 0.0111(7) 0.0005(6) 0.0039(6) -0.0002(6)
O6 0.0107(7) 0.0097(7) 0.0102(7) 0.0019(6) 0.0030(6) 0.0011(6)
O7 0.0141(8) 0.0103(8) 0.0172(8) 0.0048(6) 0.0053(6) 0.0019(6)
O8 0.0178(8) 0.0147(8) 0.0145(8) 0.0008(6) 0.0069(7) 0.0058(7)
O9 0.0078(7) 0.0091(7) 0.0107(7) 0.0016(6) 0.0008(6) -0.0013(6)
O10 0.0081(7) 0.0094(7) 0.0104(7) 0.0004(6) -0.0016(6) -0.0003(6)
O11 0.0110(7) 0.0131(8) 0.0096(7) 0.0009(6) -0.0004(6) -0.0048(6)
O12 0.0119(7) 0.0086(7) 0.0099(7) 0.0019(6) 0.0009(6) -0.0005(6)
O13 0.0149(8) 0.0189(9) 0.0106(8) -0.0009(7) 0.0010(6) 0.0000(7)
O14 0.0155(8) 0.0201(9) 0.0110(8) 0.0003(7) 0.0018(6) 0.0009(7)
O15 0.0468(13) 0.0506(14) 0.0130(9) -0.0050(9) 0.0056(9) -0.0326(11)
O16 0.0142(8) 0.0184(8) 0.0112(8) -0.0005(7) 0.0016(6) 0.0008(7)
C1 0.0104(10) 0.0055(9) 0.0101(10) 0.0016(8) 0.0025(8) -0.0015(8)
C2 0.0092(10) 0.0078(10) 0.0096(10) 0.0017(8) 0.0009(8) 0.0011(8)
C3 0.0060(9) 0.0114(10) 0.0099(10) 0.0000(8) 0.0013(8) -0.0019(8)
C4 0.0074(9) 0.0111(10) 0.0092(10) 0.0000(8) 0.0007(8) -0.0009(8)
C5 0.0083(9) 0.0103(10) 0.0059(9) 0.0000(8) 0.0025(7) 0.0008(8)
C6 0.0063(9) 0.0099(10) 0.0085(10) -0.0023(8) 0.0010(8) 0.0012(8)
O1W 0.0211(11) 0.0164(11) 0.0185(11) 0.0072(8) 0.0018(9) -0.0012(9)
O1X 0.0211(11) 0.0164(11) 0.0185(11) 0.0072(8) 0.0018(9) -0.0012(9)

loop_
_atom_type_symbol
_atom_type_description
_atom_type_scat_dispersion_real
_atom_type_scat_dispersion_imag
_atom_type_scat_source
C C 0.0033 0.0016 'International Tables Vol C Tables 4.2.6.8 and 6.1.1.4'
H H 0.0000 0.0000 'International Tables Vol C Tables 4.2.6.8 and 6.1.1.4'
O O 0.0106 0.0060 'International Tables Vol C Tables 4.2.6.8 and 6.1.1.4'
Cr Cr 0.3209 0.6236 'International Tables Vol C Tables 4.2.6.8 and 6.1.1.4'
Na Na 0.0362 0.0249 'International Tables Vol C Tables 4.2.6.8 and 6.1.1.4'

loop_
_geom_angle_atom_site_label_1
_geom_angle_atom_site_label_2
_geom_angle_atom_site_label_3
_geom_angle
_geom_angle_site_symmetry_1
_geom_angle_site_symmetry_3
O5 Cr1 O10 172.53(6) . .
O5 Cr1 O6 83.15(6) . .
O10 Cr1 O6 90.87(6) . .
O5 Cr1 O2 92.46(7) . .
O10 Cr1 O2 93.96(7) . .
O6 Cr1 O2 172.25(7) . .
O5 Cr1 O1 95.42(7) . .
O10 Cr1 O1 89.19(6) . .
O6 Cr1 O1 91.53(6) . .
O2 Cr1 O1 82.50(6) . .
O5 Cr1 O9 93.44(6) . .
O10 Cr1 O9 82.35(6) . .
O6 Cr1 O9 92.86(6) . .
O2 Cr1 O9 93.78(6) . .
O1 Cr1 O9 170.52(7) . .
O7 Na1 O7 133.90(9) 4 3_455
O7 Na1 O4 117.47(5) 4 2
O7 Na1 O4 86.74(5) 3_455 2
O7 Na1 O4 86.74(5) 4 .
O7 Na1 O4 117.47(5) 3_455 .
O4 Na1 O4 117.82(9) 2 .
O7 Na1 O8 68.61(6) 4 4
O7 Na1 O8 75.79(6) 3_455 4
O4 Na1 O8 157.64(7) 2 4
O4 Na1 O8 83.10(6) . 4
O7 Na1 O8 75.79(6) 4 3_455
O7 Na1 O8 68.61(6) 3_455 3_455
O4 Na1 O8 83.10(6) 2 3_455
O4 Na1 O8 157.64(7) . 3_455
O8 Na1 O8 77.63(9) 4 3_455
O7 Na1 O3 155.87(7) 4 2
O7 Na1 O3 69.53(5) 3_455 2
O4 Na1 O3 61.80(5) 2 2
O4 Na1 O3 74.35(5) . 2
O8 Na1 O3 122.26(5) 4 2
O8 Na1 O3 125.90(5) 3_455 2
O7 Na1 C2 138.31(6) 4 2
O7 Na1 C2 67.02(6) 3_455 2
O4 Na1 C2 21.95(5) 2 2
O4 Na1 C2 117.22(7) . 2
O8 Na1 C2 142.60(6) 4 2
O8 Na1 C2 85.12(6) 3_455 2
O3 Na1 C2 47.30(5) 2 2
O7 Na1 C3 20.63(6) 4 4
O7 Na1 C3 114.95(7) 3_455 4
O4 Na1 C3 132.38(5) 2 4
O4 Na1 C3 90.22(5) . 4
O8 Na1 C3 48.89(6) 4 4
O8 Na1 C3 68.57(6) 3_455 4
O3 Na1 C3 163.74(5) 2 4
C2 Na1 C3 148.83(6) 2 4
O7 Na1 C3 114.95(7) 4 3_455
O7 Na1 C3 20.63(6) 3_455 3_455
O4 Na1 C3 90.22(5) 2 3_455
O4 Na1 C3 132.38(5) . 3_455
O8 Na1 C3 68.57(6) 4 3_455
O8 Na1 C3 48.89(6) 3_455 3_455
O3 Na1 C3 89.06(5) 2 3_455
C2 Na1 C3 75.04(6) 2 3_455
C3 Na1 C3 97.95(9) 4 3_455
O7 Na1 Na2 113.05(5) 4 .
O7 Na1 Na2 113.05(5) 3_455 .
O4 Na1 Na2 58.91(5) 2 .
O4 Na1 Na2 58.91(5) . .
O8 Na1 Na2 141.19(4) 4 .
O8 Na1 Na2 141.19(4) 3_455 .
O3 Na1 Na2 44.05(4) 2 .
C2 Na1 Na2 62.93(4) 2 .
C3 Na1 Na2 131.03(4) 4 .
C3 Na1 Na2 131.03(4) 3_455 .
O3 Na2 O3 112.74(9) 2 .
O3 Na2 O12 78.77(5) 2 3_445
O3 Na2 O12 129.20(5) . 3_445
O3 Na2 O12 129.20(5) 2 4_545
O3 Na2 O12 78.77(5) . 4_545
O12 Na2 O12 133.49(9) 3_445 4_545
O3 Na2 O11 156.17(6) 2 4_545
O3 Na2 O11 83.40(5) . 4_545
O12 Na2 O11 77.41(6) 3_445 4_545
O12 Na2 O11 69.38(6) 4_545 4_545
O3 Na2 O11 83.40(5) 2 3_445
O3 Na2 O11 156.17(6) . 3_445
O12 Na2 O11 69.38(6) 3_445 3_445
O12 Na2 O11 77.41(6) 4_545 3_445
O11 Na2 O11 87.54(9) 4_545 3_445
O3 Na2 O4 60.80(5) 2 2
O3 Na2 O4 73.46(5) . 2
O12 Na2 O4 70.65(5) 3_445 2
O12 Na2 O4 151.87(6) 4_545 2
O11 Na2 O4 111.09(5) 4_545 2
O11 Na2 O4 130.33(5) 3_445 2
O3 Na2 C1 21.82(5) 2 2
O3 Na2 C1 114.24(7) . 2
O12 Na2 C1 60.09(5) 3_445 2
O12 Na2 C1 150.21(5) 4_545 2
O11 Na2 C1 136.11(6) 4_545 2
O11 Na2 C1 87.39(6) 3_445 2
O4 Na2 C1 46.87(5) 2 2
O3 Na2 C6 83.29(5) 2 3_445
O3 Na2 C6 145.80(5) . 3_445
O12 Na2 C6 20.86(5) 3_445 3_445
O12 Na2 C6 115.35(7) 4_545 3_445
O11 Na2 C6 74.15(6) 4_545 3_445
O11 Na2 C6 49.23(6) 3_445 3_445
O4 Na2 C6 90.73(5) 2 3_445
C1 Na2 C6 69.76(6) 2 3_445
O3 Na2 C6 145.80(5) 2 4_545
O3 Na2 C6 83.29(5) . 4_545
O12 Na2 C6 115.35(7) 3_445 4_545
O12 Na2 C6 20.86(5) 4_545 4_545
O11 Na2 C6 49.23(6) 4_545 4_545
O11 Na2 C6 74.15(6) 3_445 4_545
O4 Na2 C6 151.84(5) 2 4_545
C1 Na2 C6 161.01(6) 2 4_545
C6 Na2 C6 100.23(8) 3_445 4_545
O3 Na2 Na1 56.37(5) 2 .
O3 Na2 Na1 56.37(5) . .
O12 Na2 Na1 113.25(4) 3_445 .
O12 Na2 Na1 113.25(4) 4_545 .
O11 Na2 Na1 136.23(4) 4_545 .
O11 Na2 Na1 136.23(4) 3_445 .
O4 Na2 Na1 45.78(4) 2 .
C1 Na2 Na1 62.13(5) 2 .
C6 Na2 Na1 129.88(4) 3_445 .
C6 Na2 Na1 129.88(4) 4_545 .
O3 Na2 Na4 130.24(4) 2 8_455
O3 Na2 Na4 75.55(4) . 8_455
O12 Na2 Na4 62.32(4) 3_445 8_455
O12 Na2 Na4 100.48(4) 4_545 8_455
O11 Na2 Na4 34.13(4) 4_545 8_455
O11 Na2 Na4 108.11(5) 3_445 8_455
O4 Na2 Na4 77.06(3) 2 8_455
C1 Na2 Na4 108.61(4) 2 8_455
C6 Na2 Na4 71.36(4) 3_445 8_455
C6 Na2 Na4 81.98(4) 4_545 8_455
Na1 Na2 Na4 110.97(2) . 8_455
O15 Na3 O14 155.03(10) . .
O15 Na3 O13 118.26(9) . .
O14 Na3 O13 86.63(7) . .
O15 Na3 O4 88.94(7) . 7_556
O14 Na3 O4 91.75(7) . 7_556
O13 Na3 O4 84.42(6) . 7_556
O15 Na3 O5 97.60(7) . .
O14 Na3 O5 91.36(6) . .
O13 Na3 O5 73.23(6) . .
O4 Na3 O5 157.20(7) 7_556 .
O15 Na3 O7 83.46(7) . .
O14 Na3 O7 84.95(6) . .
O13 Na3 O7 121.35(6) . .
O4 Na3 O7 153.64(7) 7_556 .
O5 Na3 O7 49.15(5) . .
O15 Na3 C3 95.07(7) . .
O14 Na3 C3 82.97(6) . .
O13 Na3 C3 97.05(7) . .
O4 Na3 C3 174.41(7) 7_556 .
O5 Na3 C3 25.78(5) . .
O7 Na3 C3 24.30(6) . .
O15 Na3 Na4 160.63(8) . .
O14 Na3 Na4 44.16(5) . .
O13 Na3 Na4 43.25(5) . .
O4 Na3 Na4 93.81(5) 7_556 .
O5 Na3 Na4 73.08(4) . .
O7 Na3 Na4 101.70(5) . .
C3 Na3 Na4 83.70(5) . .
O15 Na3 H15X 15.47(5) . .
O14 Na3 H15X 159.70(6) . .
O13 Na3 H15X 107.82(5) . .
O4 Na3 H15X 76.01(5) 7_556 .
O5 Na3 H15X 106.24(5) . .
O7 Na3 H15X 98.79(5) . .
C3 Na3 H15X 108.51(5) . .
Na4 Na3 H15X 150.77(4) . .
O13 Na4 O11 106.68(6) . 5_666
O13 Na4 O16 167.40(7) . .
O11 Na4 O16 80.94(6) 5_666 .
O13 Na4 O14 84.31(6) . .
O11 Na4 O14 92.99(6) 5_666 .
O16 Na4 O14 85.29(7) . .
O13 Na4 O16 93.40(7) . 5_666
O11 Na4 O16 78.28(6) 5_666 5_666
O16 Na4 O16 98.05(6) . 5_666
O14 Na4 O16 169.98(7) . 5_666
O13 Na4 O9 88.10(6) . .
O11 Na4 O9 156.78(7) 5_666 .
O16 Na4 O9 88.05(6) . .
O14 Na4 O9 106.48(6) . .
O16 Na4 O9 83.14(6) 5_666 .
O13 Na4 Na4 141.83(7) . 5_666
O11 Na4 Na4 74.04(5) 5_666 5_666
O16 Na4 Na4 49.32(5) . 5_666
O14 Na4 Na4 133.78(6) . 5_666
O16 Na4 Na4 48.72(5) 5_666 5_666
O9 Na4 Na4 83.26(5) . 5_666
O13 Na4 Na3 43.27(5) . .
O11 Na4 Na3 109.23(5) 5_666 .
O16 Na4 Na3 125.13(6) . .
O14 Na4 Na3 41.79(5) . .
O16 Na4 Na3 136.67(5) 5_666 .
O9 Na4 Na3 93.84(5) . .
Na4 Na4 Na3 173.67(5) 5_666 .
O13 Na4 Na2 77.02(5) . 7_556
O11 Na4 Na2 34.98(4) 5_666 7_556
O16 Na4 Na2 106.38(5) . 7_556
O14 Na4 Na2 71.88(5) . 7_556
O16 Na4 Na2 98.10(5) 5_666 7_556
O9 Na4 Na2 165.11(5) . 7_556
Na4 Na4 Na2 108.78(4) 5_666 7_556
Na3 Na4 Na2 75.00(3) . 7_556
C1 O1 Cr1 114.30(13) . .
C2 O2 Cr1 114.38(14) . .
C1 O3 Na2 111.65(14) . .
C2 O4 Na3 119.72(14) . 7_556
C2 O4 Na1 108.42(14) . .
Na3 O4 Na1 128.44(7) 7_556 .
C3 O5 Cr1 114.25(14) . .
C3 O5 Na3 91.86(13) . .
Cr1 O5 Na3 144.06(8) . .
C4 O6 Cr1 114.09(13) . .
C3 O7 Na1 115.42(14) . 3_545
C3 O7 Na3 89.25(13) . .
Na1 O7 Na3 135.55(7) 3_545 .
C4 O8 Na1 111.44(14) . 3_545
C5 O9 Cr1 113.88(13) . .
C5 O9 Na4 117.91(13) . .
Cr1 O9 Na4 126.71(7) . .
C6 O10 Cr1 114.76(13) . .
C5 O11 Na4 134.50(14) . 5_666
C5 O11 Na2 113.59(14) . 3
Na4 O11 Na2 110.89(6) 5_666 3
C6 O12 Na2 114.23(14) . 3
Na4 O13 Na3 93.48(7) . .
Na4 O13 H13X 103(2) . .
Na3 O13 H13X 121.0(19) . .
Na4 O13 H13Y 110(2) . .
Na3 O13 H13Y 120.6(19) . .
H13X O13 H13Y 106(2) . .
Na3 O14 Na4 94.05(7) . .
Na3 O14 H14X 118.4(19) . .
Na4 O14 H14X 108(2) . .
Na3 O14 H14Y 116.0(19) . .
Na4 O14 H14Y 114(2) . .
H14X O14 H14Y 106(2) . .
Na3 O15 H15X 110.55(19) . .
Na3 O15 H15Y 113(2) . .
H15X O15 H15Y 123(2) . .
Na4 O16 Na4 81.96(6) . 5_666
Na4 O16 H16X 111.1(19) . .
Na4 O16 H16X 127.1(19) 5_666 .
Na4 O16 H16Y 116.1(19) . .
Na4 O16 H16Y 113.9(19) 5_666 .
H16X O16 H16Y 106(2) . .
O3 C1 O1 126.6(2) . .
O3 C1 C2 119.87(19) . .
O1 C1 C2 113.52(18) . .
O4 C2 O2 126.3(2) . .
O4 C2 C1 119.34(19) . .
O2 C2 C1 114.31(18) . .
O7 C3 O5 124.8(2) . .
O7 C3 C4 120.73(19) . .
O5 C3 C4 114.43(18) . .
O7 C3 Na3 66.45(12) . .
O5 C3 Na3 62.37(11) . .
C4 C3 Na3 156.91(14) . .
O7 C3 Na1 43.95(11) . 3_545
O5 C3 Na1 163.93(15) . 3_545
C4 C3 Na1 77.77(11) . 3_545
Na3 C3 Na1 102.20(7) . 3_545
O8 C4 O6 126.4(2) . .
O8 C4 C3 119.70(19) . .
O6 C4 C3 113.90(18) . .
O11 C5 O9 126.4(2) . .
O11 C5 C6 119.46(19) . .
O9 C5 C6 114.16(18) . .
O12 C6 O10 126.3(2) . .
O12 C6 C5 119.97(19) . .
O10 C6 C5 113.70(18) . .
O12 C6 Na2 44.91(11) . 3
O10 C6 Na2 168.35(15) . 3
C5 C6 Na2 75.74(11) . 3
H1W O1W H2W 110(2) . .

loop_
_geom_bond_atom_site_label_1
_geom_bond_atom_site_label_2
_geom_bond_distance
_geom_bond_site_symmetry_2
Cr1 O5 1.9583(16) .
Cr1 O10 1.9611(16) .
Cr1 O6 1.9703(15) .
Cr1 O2 1.9717(16) .
Cr1 O1 1.9733(15) .
Cr1 O9 1.9830(15) .
Na1 O7 2.4022(17) 4
Na1 O7 2.4022(17) 3_455
Na1 O4 2.4940(17) 2
Na1 O4 2.4940(17) .
Na1 O8 2.5262(19) 4
Na1 O8 2.5262(19) 3_455
Na1 O3 2.8495(18) 2
Na1 C2 3.106(2) 2
Na1 C3 3.126(2) 4
Na1 C3 3.126(2) 3_455
Na1 Na2 3.3659(18) .
Na2 O3 2.3794(17) 2
Na2 O3 2.3794(17) .
Na2 O12 2.4213(16) 3_445
Na2 O12 2.4213(16) 4_545
Na2 O11 2.4345(18) 4_545
Na2 O11 2.4345(18) 3_445
Na2 O4 2.9799(18) 2
Na2 C1 3.047(2) 2
Na2 C6 3.128(2) 3_445
Na2 C6 3.128(2) 4_545
Na2 Na4 3.9678(11) 8_455
Na3 O15 2.206(2) .
Na3 O14 2.317(2) .
Na3 O13 2.382(2) .
Na3 O4 2.4806(19) 7_556
Na3 O5 2.6261(18) .
Na3 O7 2.7161(19) .
Na3 C3 2.963(2) .
Na3 Na4 3.4687(14) .
Na3 H15X 2.5535(10) .
Na4 O13 2.3809(19) .
Na4 O11 2.3829(18) 5_666
Na4 O16 2.4060(19) .
Na4 O14 2.422(2) .
Na4 O16 2.4280(19) 5_666
Na4 O9 2.4537(18) .
Na4 Na4 3.1700(18) 5_666
Na4 Na2 3.9678(11) 7_556
O1 C1 1.291(3) .
O2 C2 1.286(3) .
O3 C1 1.219(3) .
O4 C2 1.224(3) .
O4 Na3 2.4806(19) 7_556
O5 C3 1.289(3) .
O6 C4 1.289(3) .
O7 C3 1.219(3) .
O7 Na1 2.4022(17) 3_545
O8 C4 1.220(3) .
O8 Na1 2.5262(19) 3_545
O9 C5 1.289(3) .
O10 C6 1.284(3) .
O11 C5 1.222(3) .
O11 Na4 2.3829(18) 5_666
O11 Na2 2.4346(18) 3
O12 C6 1.222(3) .
O12 Na2 2.4213(16) 3
O13 H13X 0.862(16) .
O13 H13Y 0.870(16) .
O14 H14X 0.860(16) .
O14 H14Y 0.874(16) .
O15 H15X 0.727(2) .
O15 H15Y 0.858(16) .
O16 Na4 2.4280(19) 5_666
O16 H16X 0.871(16) .
O16 H16Y 0.859(16) .
C1 C2 1.548(3) .
C3 C4 1.551(3) .
C3 Na1 3.126(2) 3_545
C5 C6 1.551(3) .
C6 Na2 3.128(2) 3
O1W H1W 0.838(17) .
O1W H2W 0.855(17) .

loop_
_geom_hbond_atom_site_label_D
_geom_hbond_atom_site_label_H
_geom_hbond_atom_site_label_A
_geom_hbond_distance_DH
_geom_hbond_distance_HA
_geom_hbond_distance_DA
_geom_hbond_angle_DHA
_geom_hbond_site_symmetry_A
O1W H2W O2 0.855(17) 2.235(19) 2.980(3) 146(3) .
O1W H1W O1 0.838(17) 1.981(18) 2.816(3) 175(3) 4
O16 H16Y O1X 0.859(16) 2.00(2) 2.780(8) 150(2) 5_666
O16 H16Y O1W 0.859(16) 1.982(17) 2.838(3) 174(3) 5_666
O16 H16X O6 0.871(16) 2.15(2) 2.984(2) 160(3) 2_655
O15 H15Y O10 0.858(16) 1.97(2) 2.804(3) 166(4) 4_545
O14 H14Y O8 0.874(16) 1.938(17) 2.804(2) 170(3) 2_655
O14 H14X O3 0.860(16) 1.977(17) 2.798(2) 159(3) 8_556
O13 H13Y O2 0.870(16) 2.251(17) 3.070(2) 157(2) .
O13 H13X O12 0.862(16) 1.941(18) 2.731(2) 152(3) 6_566
O14 H14X O3 0.860(16) 1.977(17) 2.798(2) 159(3) 8_556
O14 H14Y O8 0.874(16) 1.938(17) 2.804(2) 170(3) 2_655
O15 H15Y O10 0.858(16) 1.97(2) 2.804(3) 166(4) 4_545
O16 H16X O6 0.871(16) 2.15(2) 2.984(2) 160(3) 2_655
O16 H16Y O1W 0.859(16) 1.982(17) 2.838(3) 174(3) 5_666
O16 H16Y O1X 0.859(16) 2.00(2) 2.780(8) 150(2) 5_666
O13 H13X O12 0.862(16) 1.941(18) 2.731(2) 152(3) 6_566
O13 H13Y O2 0.870(16) 2.251(17) 3.070(2) 157(2) .
O1W H1W O1 0.838(17) 1.981(18) 2.816(3) 175(3) 4
O1W H2W O2 0.855(17) 2.235(19) 2.980(3) 146(3) .
O13 H13X O12 0.862(16) 1.941(18) 2.731(2) 152(3) 6_566
O13 H13Y O2 0.870(16) 2.251(17) 3.070(2) 157(2) .
O14 H14X O3 0.860(16) 1.977(17) 2.798(2) 159(3) 8_556
O14 H14Y O8 0.874(16) 1.938(17) 2.804(2) 170(3) 2_655
O15 H15Y O10 0.858(16) 1.97(2) 2.804(3) 166(4) 4_545
O16 H16X O6 0.871(16) 2.15(2) 2.984(2) 160(3) 2_655
O16 H16Y O1W 0.859(16) 1.982(17) 2.838(3) 174(3) 5_666
O16 H16Y O1X 0.859(16) 2.00(2) 2.780(8) 150(2) 5_666
O1W H1W O1 0.838(17) 1.981(18) 2.816(3) 175(3) 4
O1W H2W O2 0.855(17) 2.235(19) 2.980(3) 146(3) .
O13 H13X O12 0.862(16) 1.941(18) 2.731(2) 152(3) 6_566
O13 H13Y O2 0.870(16) 2.251(17) 3.070(2) 157(2) .
O14 H14X O3 0.860(16) 1.977(17) 2.798(2) 159(3) 8_556
O14 H14Y O8 0.874(16) 1.938(17) 2.804(2) 170(3) 2_655
O15 H15Y O10 0.858(16) 1.97(2) 2.804(3) 166(4) 4_545
O16 H16X O6 0.871(16) 2.15(2) 2.984(2) 160(3) 2_655
O16 H16Y O1W 0.859(16) 1.982(17) 2.838(3) 174(3) 5_666
O16 H16Y O1X 0.859(16) 2.00(2) 2.780(8) 150(2) 5_666
O1W H1W O1 0.838(17) 1.981(18) 2.816(3) 175(3) 4
O1W H2W O2 0.855(17) 2.235(19) 2.980(3) 146(3) .
O15 H15X O1W 0.727(2) 2.286(2) 2.864(3) 137.4(2) 7_556
O15 H15X O2 0.727(2) 2.5578(15) 3.150(3) 140.06(16) 7_556
